data_4133309
loop_
_publ_author_name
'Zhong, Feng'
'Yue, Wen-Jun'
'Zhang, Hai-Jun'
'Zhang, Cheng-Yuan'
'Yin, Liang'

_publ_section_title
;
 Catalytic Asymmetric Construction of Halogenated Stereogenic Carbon
 Centers by Direct Vinylogous Mannich-Type Reaction.
;
_journal_issue 45
_journal_name_full 'Journal of the American Chemical Society'
_journal_page_first 15170
_journal_page_last 15175
_journal_paper_doi 10.1021/jacs.8b09484
_journal_volume 140
_journal_year 2018
_chemical_absolute_configuration ad
_chemical_formula_sum 'C12 H15 N O3'
_chemical_formula_weight 221.25
_space_group_crystal_system orthorhombic
_space_group_IT_number 19
_space_group_name_Hall 'P 2ac 2ab'
_space_group_name_H-M_alt 'P 21 21 21'
_atom_sites_solution_hydrogens mixed
_audit_creation_method SHELXL-2013
_cell_angle_alpha 90
_cell_angle_beta 90
_cell_angle_gamma 90
_cell_formula_units_Z 4
_cell_length_a 5.51250(10)
_cell_length_b 13.5718(3)
_cell_length_c 14.9000(3)
_cell_measurement_reflns_used 5778
_cell_measurement_temperature 296(2)
_cell_measurement_theta_max 139.873
_cell_measurement_theta_min 5.932
_cell_volume 1114.74(4)
_computing_cell_refinement 'Bruker SAINT'
_computing_data_collection 'Bruker APEX2'
_computing_data_reduction 'Bruker SAINT'
_computing_molecular_graphics 'Bruker SHELXTL'
_computing_publication_material 'Bruker SHELXTL'
_computing_structure_refinement 'SHELXL-2013 (Sheldrick, 2013)'
_computing_structure_solution 'SHELXS-97 (Sheldrick 2008)'
_diffrn_ambient_temperature 296(2)
_diffrn_measured_fraction_theta_full 0.943
_diffrn_measured_fraction_theta_max 0.978
_diffrn_measurement_device_type 'Bruker APEX-II CCD'
_diffrn_measurement_method '\f and \w scans'
_diffrn_radiation_type CuK\a
_diffrn_radiation_wavelength 1.54178
_diffrn_reflns_av_R_equivalents 0.0455
_diffrn_reflns_av_unetI/netI 0.0410
_diffrn_reflns_Laue_measured_fraction_full 0.943
_diffrn_reflns_Laue_measured_fraction_max 0.978
_diffrn_reflns_limit_h_max 6
_diffrn_reflns_limit_h_min -6
_diffrn_reflns_limit_k_max 12
_diffrn_reflns_limit_k_min -16
_diffrn_reflns_limit_l_max 15
_diffrn_reflns_limit_l_min -17
_diffrn_reflns_number 6839
_diffrn_reflns_point_group_measured_fraction_full 0.946
_diffrn_reflns_point_group_measured_fraction_max 0.982
_diffrn_reflns_theta_full 67.679
_diffrn_reflns_theta_max 65.991
_diffrn_reflns_theta_min 4.406
_exptl_absorpt_coefficient_mu 0.780
_exptl_absorpt_correction_T_max 0.7456
_exptl_absorpt_correction_T_min 0.4257
_exptl_absorpt_correction_type multi-scan
_exptl_absorpt_process_details sadabs
_exptl_crystal_colour colorless
_exptl_crystal_density_diffrn 1.318
_exptl_crystal_description prismatic
_exptl_crystal_F_000 472
_exptl_crystal_size_max 0.200
_exptl_crystal_size_mid 0.170
_exptl_crystal_size_min 0.120
_refine_diff_density_max 0.128
_refine_diff_density_min -0.116
_refine_diff_density_rms 0.028
_refine_ls_abs_structure_details
; 
 Flack x determined using 750 quotients [(I+)-(I-)]/[(I+)+(I-)] 
 (Parsons and Flack (2004), Acta Cryst. A60, s61). 
;
_refine_ls_abs_structure_Flack 0.01(11)
_refine_ls_extinction_coef 0.024(6)
_refine_ls_extinction_expression Fc^*^=kFc[1+0.001xFc^2^\l^3^/sin(2\q)]^-1/4^
_refine_ls_extinction_method SHELXL
_refine_ls_goodness_of_fit_ref 1.102
_refine_ls_hydrogen_treatment mixed
_refine_ls_matrix_type full
_refine_ls_number_parameters 151
_refine_ls_number_reflns 1911
_refine_ls_number_restraints 0
_refine_ls_restrained_S_all 1.102
_refine_ls_R_factor_all 0.0341
_refine_ls_R_factor_gt 0.0334
_refine_ls_shift/su_max 0.000
_refine_ls_shift/su_mean 0.000
_refine_ls_structure_factor_coef Fsqd
_refine_ls_weighting_details 'w=1/[\s^2^(Fo^2^)+(0.0491P)^2^+0.0788P] where P=(Fo^2^+2Fc^2^)/3'
_refine_ls_weighting_scheme calc
_refine_ls_wR_factor_gt 0.0887
_refine_ls_wR_factor_ref 0.0898
_reflns_Friedel_coverage 0.684
_reflns_Friedel_fraction_full 0.950
_reflns_Friedel_fraction_max 0.987
_reflns_number_gt 1867
_reflns_number_total 1911
_reflns_threshold_expression 'I > 2\s(I)'
_cod_data_source_file ja8b09484_si_005.cif
_cod_data_source_block cu_d8v17374_0m
_cod_database_code 4133309
_shelx_space_group_comment
; 
The symmetry employed for this shelxl refinement is uniquely defined 
by the following loop, which should always be used as a source of 
symmetry information in preference to the above space-group names. 
They are only intended as comments. 
;
_shelx_estimated_absorpt_t_min 0.860
_shelx_estimated_absorpt_t_max 0.912
_shelxl_version_number 2013-4

loop_
_space_group_symop_operation_xyz
'x, y, z'
'-x+1/2, -y, z+1/2'
'-x, y+1/2, -z+1/2'
'x+1/2, -y+1/2, -z'

loop_
_atom_site_label
_atom_site_type_symbol
_atom_site_fract_x
_atom_site_fract_y
_atom_site_fract_z
_atom_site_U_iso_or_equiv
_atom_site_adp_type
_atom_site_occupancy
_atom_site_site_symmetry_order
_atom_site_calc_flag
_atom_site_refinement_flags_posn
_atom_site_refinement_flags_adp
N1 N 0.3909(4) 0.62795(13) 0.84122(11) 0.0456(5) Uani 1 1 d . .
O1 O 0.0288(3) 0.59283(12) 0.91042(10) 0.0569(5) Uani 1 1 d . .
O2 O 0.1286(3) 0.52863(10) 0.77710(9) 0.0451(4) Uani 1 1 d . .
O3 O 0.4499(4) 0.31545(13) 0.58074(12) 0.0648(6) Uani 1 1 d . .
H3 H 0.4520 0.3394 0.5302 0.097 Uiso 1 1 calc R U
C1 C 0.1753(4) 0.58579(14) 0.84986(13) 0.0403(5) Uani 1 1 d . .
C2 C 0.3457(4) 0.52355(13) 0.72180(13) 0.0385(5) Uani 1 1 d . .
H2 H 0.4352 0.4636 0.7374 0.046 Uiso 1 1 calc R U
C3 C 0.4959(4) 0.61390(14) 0.75217(13) 0.0399(5) Uani 1 1 d . .
H3A H 0.6669 0.5951 0.7580 0.048 Uiso 1 1 calc R U
C4 C 0.4752(3) 0.70465(14) 0.69320(13) 0.0367(5) Uani 1 1 d . .
C5 C 0.6515(4) 0.72323(18) 0.62975(15) 0.0503(6) Uani 1 1 d . .
H5 H 0.7816 0.6801 0.6238 0.060 Uiso 1 1 calc R U
C6 C 0.6371(5) 0.8056(2) 0.57450(17) 0.0609(7) Uani 1 1 d . .
H6 H 0.7579 0.8178 0.5323 0.073 Uiso 1 1 calc R U
C7 C 0.4446(5) 0.86872(17) 0.58238(16) 0.0580(7) Uani 1 1 d . .
H7 H 0.4342 0.9237 0.5453 0.070 Uiso 1 1 calc R U
C8 C 0.2678(4) 0.85111(16) 0.64454(16) 0.0527(6) Uani 1 1 d . .
H8 H 0.1370 0.8940 0.6496 0.063 Uiso 1 1 calc R U
C9 C 0.2830(4) 0.76910(16) 0.70024(15) 0.0445(5) Uani 1 1 d . .
H9 H 0.1623 0.7577 0.7426 0.053 Uiso 1 1 calc R U
C10 C 0.2734(4) 0.51797(14) 0.62415(13) 0.0425(5) Uani 1 1 d . .
H10A H 0.4194 0.5142 0.5879 0.051 Uiso 1 1 calc R U
H10B H 0.1897 0.5783 0.6081 0.051 Uiso 1 1 calc R U
C11 C 0.1112(4) 0.43094(15) 0.60097(14) 0.0471(5) Uani 1 1 d . .
H11A H -0.0389 0.4372 0.6345 0.057 Uiso 1 1 calc R U
H11B H 0.0709 0.4345 0.5377 0.057 Uiso 1 1 calc R U
C12 C 0.2185(5) 0.33063(15) 0.61994(15) 0.0515(6) Uani 1 1 d . .
H12A H 0.2320 0.3222 0.6844 0.062 Uiso 1 1 calc R U
H12B H 0.1082 0.2806 0.5977 0.062 Uiso 1 1 calc R U
H1 H 0.439(5) 0.680(2) 0.8750(18) 0.059(7) Uiso 1 1 d . .

loop_
_atom_site_aniso_label
_atom_site_aniso_U_11
_atom_site_aniso_U_22
_atom_site_aniso_U_33
_atom_site_aniso_U_23
_atom_site_aniso_U_13
_atom_site_aniso_U_12
N1 0.0578(11) 0.0428(9) 0.0360(9) -0.0012(7) -0.0051(8) -0.0118(8)
O1 0.0700(11) 0.0565(10) 0.0441(8) -0.0041(7) 0.0107(7) -0.0104(8)
O2 0.0519(9) 0.0424(8) 0.0411(8) -0.0066(6) -0.0001(6) -0.0106(7)
O3 0.0924(14) 0.0513(9) 0.0507(9) 0.0121(7) 0.0088(9) 0.0277(9)
C1 0.0525(11) 0.0330(9) 0.0354(9) 0.0020(8) -0.0037(9) -0.0040(9)
C2 0.0448(10) 0.0296(9) 0.0410(10) 0.0025(7) -0.0055(8) 0.0056(8)
C3 0.0379(10) 0.0403(10) 0.0416(10) 0.0020(8) -0.0043(7) 0.0007(8)
C4 0.0367(10) 0.0347(9) 0.0386(10) -0.0026(7) -0.0020(8) -0.0067(8)
C5 0.0424(11) 0.0579(13) 0.0507(12) 0.0009(10) 0.0050(9) -0.0016(10)
C6 0.0632(14) 0.0670(15) 0.0525(12) 0.0110(12) 0.0123(11) -0.0151(13)
C7 0.0837(17) 0.0403(11) 0.0501(12) 0.0062(10) -0.0053(12) -0.0150(12)
C8 0.0631(14) 0.0349(10) 0.0602(13) -0.0032(10) -0.0042(11) 0.0060(9)
C9 0.0450(11) 0.0398(10) 0.0488(11) 0.0001(9) 0.0077(9) 0.0002(9)
C10 0.0572(12) 0.0304(9) 0.0398(10) -0.0008(8) -0.0042(9) 0.0064(9)
C11 0.0592(13) 0.0395(11) 0.0428(10) -0.0049(9) -0.0073(10) 0.0041(10)
C12 0.0746(16) 0.0353(11) 0.0446(11) 0.0004(9) 0.0000(10) -0.0025(10)

loop_
_atom_type_symbol
_atom_type_description
_atom_type_scat_dispersion_real
_atom_type_scat_dispersion_imag
_atom_type_scat_source
C C 0.0181 0.0091 'International Tables Vol C Tables 4.2.6.8 and 6.1.1.4'
H H 0.0000 0.0000 'International Tables Vol C Tables 4.2.6.8 and 6.1.1.4'
N N 0.0311 0.0180 'International Tables Vol C Tables 4.2.6.8 and 6.1.1.4'
O O 0.0492 0.0322 'International Tables Vol C Tables 4.2.6.8 and 6.1.1.4'

loop_
_geom_angle_atom_site_label_1
_geom_angle_atom_site_label_2
_geom_angle_atom_site_label_3
_geom_angle
C1 N1 C3 112.79(17)
C1 N1 H1 123.1(18)
C3 N1 H1 119.4(17)
C1 O2 C2 108.88(15)
C12 O3 H3 109.5
O1 C1 N1 129.38(19)
O1 C1 O2 120.79(18)
N1 C1 O2 109.82(18)
O2 C2 C10 109.35(16)
O2 C2 C3 103.71(14)
C10 C2 C3 117.55(17)
O2 C2 H2 108.6
C10 C2 H2 108.6
C3 C2 H2 108.6
N1 C3 C4 112.98(16)
N1 C3 C2 99.03(16)
C4 C3 C2 115.70(16)
N1 C3 H3A 109.5
C4 C3 H3A 109.5
C2 C3 H3A 109.5
C9 C4 C5 118.55(19)
C9 C4 C3 121.94(18)
C5 C4 C3 119.50(19)
C4 C5 C6 120.9(2)
C4 C5 H5 119.6
C6 C5 H5 119.6
C7 C6 C5 119.8(2)
C7 C6 H6 120.1
C5 C6 H6 120.1
C8 C7 C6 120.1(2)
C8 C7 H7 119.9
C6 C7 H7 119.9
C7 C8 C9 120.1(2)
C7 C8 H8 119.9
C9 C8 H8 119.9
C4 C9 C8 120.6(2)
C4 C9 H9 119.7
C8 C9 H9 119.7
C2 C10 C11 114.37(17)
C2 C10 H10A 108.7
C11 C10 H10A 108.7
C2 C10 H10B 108.7
C11 C10 H10B 108.7
H10A C10 H10B 107.6
C12 C11 C10 115.26(18)
C12 C11 H11A 108.5
C10 C11 H11A 108.5
C12 C11 H11B 108.5
C10 C11 H11B 108.5
H11A C11 H11B 107.5
O3 C12 C11 113.96(19)
O3 C12 H12A 108.8
C11 C12 H12A 108.8
O3 C12 H12B 108.8
C11 C12 H12B 108.8
H12A C12 H12B 107.7

loop_
_geom_bond_atom_site_label_1
_geom_bond_atom_site_label_2
_geom_bond_distance
N1 C1 1.325(3)
N1 C3 1.460(3)
N1 H1 0.90(3)
O1 C1 1.215(3)
O2 C1 1.358(2)
O2 C2 1.454(3)
O3 C12 1.418(3)
O3 H3 0.8200
C2 C10 1.510(3)
C2 C3 1.547(3)
C2 H2 0.9800
C3 C4 1.517(3)
C3 H3A 0.9800
C4 C9 1.378(3)
C4 C5 1.379(3)
C5 C6 1.390(3)
C5 H5 0.9300
C6 C7 1.369(4)
C6 H6 0.9300
C7 C8 1.366(3)
C7 H7 0.9300
C8 C9 1.391(3)
C8 H8 0.9300
C9 H9 0.9300
C10 C11 1.521(3)
C10 H10A 0.9700
C10 H10B 0.9700
C11 C12 1.511(3)
C11 H11A 0.9700
C11 H11B 0.9700
C12 H12A 0.9700
C12 H12B 0.9700

loop_
_geom_torsion_atom_site_label_1
_geom_torsion_atom_site_label_2
_geom_torsion_atom_site_label_3
_geom_torsion_atom_site_label_4
_geom_torsion
C3 N1 C1 O1 -170.6(2)
C3 N1 C1 O2 9.1(2)
C2 O2 C1 O1 -172.53(18)
C2 O2 C1 N1 7.8(2)
C1 O2 C2 C10 -146.05(16)
C1 O2 C2 C3 -19.87(19)
C1 N1 C3 C4 102.79(19)
C1 N1 C3 C2 -20.2(2)
O2 C2 C3 N1 22.81(18)
C10 C2 C3 N1 143.60(18)
O2 C2 C3 C4 -98.21(19)
C10 C2 C3 C4 22.6(3)
N1 C3 C4 C9 -31.9(3)
C2 C3 C4 C9 81.3(2)
N1 C3 C4 C5 148.92(19)
C2 C3 C4 C5 -97.9(2)
C9 C4 C5 C6 0.5(3)
C3 C4 C5 C6 179.8(2)
C4 C5 C6 C7 -0.7(4)
C5 C6 C7 C8 0.3(4)
C6 C7 C8 C9 0.2(4)
C5 C4 C9 C8 -0.1(3)
C3 C4 C9 C8 -179.3(2)
C7 C8 C9 C4 -0.3(3)
O2 C2 C10 C11 -58.0(2)
C3 C2 C10 C11 -175.85(18)
C2 C10 C11 C12 -59.8(3)
C10 C11 C12 O3 -53.1(3)
